data_1547127
loop_
_publ_author_name
'Ema, Tadashi'
'Yokoyama, Maki'
'Watanabe, Sagiri'
'Sasaki, Sota'
'Ota, Hiromi'
'Takaishi, Kazuto'

_publ_section_title
;
 Chiral Macrocyclic Organocatalysts for Kinetic Resolution of
 Disubstituted Epoxides with Carbon Dioxide.
;
_journal_issue 15
_journal_name_full 'Organic letters'
_journal_page_first 4070
_journal_page_last 4073
_journal_paper_doi 10.1021/acs.orglett.7b01838
_journal_volume 19
_journal_year 2017
_chemical_absolute_configuration 'CHOOSE rm ad rmad syn or unk'
_chemical_formula_moiety 'C64 H41 F12 N7 O10'
_chemical_formula_sum 'C64 H41 F12 N7 O10'
_chemical_formula_weight 1296.05
_space_group_crystal_system tetragonal
_space_group_IT_number 91
_space_group_name_Hall 'P 4w 2c'
_space_group_name_H-M_alt 'P 41 2 2'
_symmetry_space_group_name_Hall 'P 4w 2c'
_symmetry_space_group_name_H-M 'P 41 2 2'
_atom_sites_solution_hydrogens geom
_atom_sites_solution_primary direct
_atom_sites_solution_secondary difmap
_cell_angle_alpha 90.0000
_cell_angle_beta 90.0000
_cell_angle_gamma 90.0000
_cell_formula_units_Z 8
_cell_length_a 14.396(2)
_cell_length_b 14.396(2)
_cell_length_c 68.440(9)
_cell_measurement_reflns_used 2854
_cell_measurement_temperature 100
_cell_measurement_theta_max 15.40
_cell_measurement_theta_min 3.00
_cell_volume 14184(3)
_computing_cell_refinement 'CrystalClear-SM Expert 2.0 r16'
_computing_data_collection 'CrystalClear-SM Expert 2.0 r16 (Rigaku, 2014)'
_computing_data_reduction 'CrystalClear-SM Expert 2.0 r16'
_computing_molecular_graphics 'CrystalStructure 4.2.4'
_computing_publication_material 'CrystalStructure 4.2.4 (Rigaku, 2016)'
_computing_structure_refinement 'SHELXL Version 2016/6 (Sheldrick, 2008)'
_computing_structure_solution 'SIR92 (Altomare, et al., 1994)'
_diffrn_ambient_temperature 100
_diffrn_detector_area_resol_mean 7.111
_diffrn_measured_fraction_theta_full 0.992
_diffrn_measured_fraction_theta_max 0.993
_diffrn_measurement_device_type 'Rigaku Saturn724'
_diffrn_measurement_method \w
_diffrn_radiation_type 'Mo K\a'
_diffrn_radiation_wavelength 0.71075
_diffrn_reflns_av_R_equivalents 0.0688
_diffrn_reflns_Laue_measured_fraction_full 0.992
_diffrn_reflns_Laue_measured_fraction_max 0.993
_diffrn_reflns_limit_h_max 18
_diffrn_reflns_limit_h_min -18
_diffrn_reflns_limit_k_max 17
_diffrn_reflns_limit_k_min -17
_diffrn_reflns_limit_l_max 88
_diffrn_reflns_limit_l_min -88
_diffrn_reflns_number 130153
_diffrn_reflns_point_group_measured_fraction_full 0.988
_diffrn_reflns_point_group_measured_fraction_max 0.988
_diffrn_reflns_theta_full 25.242
_diffrn_reflns_theta_max 27.488
_diffrn_reflns_theta_min 3.030
_diffrn_standards_number 0
_exptl_absorpt_coefficient_mu 0.104
_exptl_absorpt_correction_T_max 0.979
_exptl_absorpt_correction_T_min 0.961
_exptl_absorpt_correction_type multi-scan
_exptl_absorpt_process_details 'REQAB (Rigaku, 1998)'
_exptl_crystal_colour colorless
_exptl_crystal_density_diffrn 1.214
_exptl_crystal_density_method 'not measured'
_exptl_crystal_description prism
_exptl_crystal_F_000 5296.00
_exptl_crystal_size_max 0.300
_exptl_crystal_size_mid 0.210
_exptl_crystal_size_min 0.200
_refine_diff_density_max 0.48
_refine_diff_density_min -0.40
_refine_ls_abs_structure_details
;
 Flack x determined using 3044 quotients [(I+)-(I-)]/[(I+)+(I-)]
 (Parsons, Flack and Wagner, Acta Cryst. B69 (2013) 249-259).
;
_refine_ls_abs_structure_Flack 0.2(2)
_refine_ls_extinction_method none
_refine_ls_goodness_of_fit_ref 1.170
_refine_ls_hydrogen_treatment mixed
_refine_ls_number_parameters 847
_refine_ls_number_reflns 16103
_refine_ls_number_restraints 937
_refine_ls_R_factor_all 0.1606
_refine_ls_R_factor_gt 0.1474
_refine_ls_shift/su_max 0.000
_refine_ls_structure_factor_coef Fsqd
_refine_ls_weighting_details 'w = 1/[\s^2^(Fo^2^)+(0.1100P)^2^+29.4785P] where P=(Fo^2^+2Fc^2^)/3'
_refine_ls_weighting_scheme calc
_refine_ls_wR_factor_gt 0.3265
_refine_ls_wR_factor_ref 0.3382
_reflns_Friedel_coverage 0.744
_reflns_Friedel_fraction_full 0.981
_reflns_Friedel_fraction_max 0.982
_reflns_number_gt 14082
_reflns_number_total 16103
_reflns_threshold_expression F^2^>2.0\s(F^2^)
_cod_data_source_file ol7b01838_si_002.cif
_cod_data_source_block 353_1111a
_cod_database_code 1547127

loop_
_space_group_symop_id
_space_group_symop_operation_xyz
1 +X,+Y,+Z
2 -X,-Y,1/2+Z
3 -Y,+X,1/4+Z
4 +Y,-X,3/4+Z
5 -X,+Y,-Z
6 +X,-Y,1/2-Z
7 -Y,-X,1/4-Z
8 +Y,+X,3/4-Z

loop_
_atom_site_label
_atom_site_type_symbol
_atom_site_fract_x
_atom_site_fract_y
_atom_site_fract_z
_atom_site_U_iso_or_equiv
_atom_site_adp_type
_atom_site_occupancy
_atom_site_site_symmetry_order
_atom_site_calc_flag
_atom_site_refinement_flags_posn
_atom_site_refinement_flags_adp
_atom_site_refinement_flags_occupancy
F1 F 0.7324(12) 0.8189(12) 0.69501(19) 0.216(7) Uani 1 1 d . U .
F2 F 0.6099(12) 0.7380(11) 0.70072(15) 0.195(6) Uani 1 1 d . U .
F3 F 0.7008(12) 0.6997(12) 0.6784(2) 0.197(5) Uani 1 1 d . U .
F4 F 0.3700(11) 1.0544(11) 0.6627(2) 0.190(5) Uani 1 1 d . U .
F5 F 0.3348(11) 0.9275(11) 0.6770(2) 0.216(7) Uani 1 1 d . U .
F6 F 0.4173(10) 1.0252(10) 0.69167(16) 0.179(5) Uani 1 1 d . U .
F7 F 0.3930(5) 0.1231(5) 0.54457(11) 0.093(2) Uani 1 1 d . U .
F8 F 0.4671(5) 0.0351(4) 0.52446(10) 0.087(2) Uani 1 1 d . U .
F9 F 0.5260(6) 0.0623(5) 0.55240(10) 0.091(2) Uani 1 1 d . U .
F11 F 0.7356(16) 0.1815(16) 0.4838(3) 0.111(5) Uani 0.5 1 d . U P
F12 F 0.7823(15) 0.3086(11) 0.4937(2) 0.098(5) Uani 0.5 1 d . U P
F13 F 0.8089(14) 0.1885(17) 0.5108(3) 0.106(5) Uani 0.5 1 d . U P
F21 F 0.7519(16) 0.1386(13) 0.4934(3) 0.108(6) Uani 0.5 1 d . U P
F22 F 0.7486(14) 0.2759(15) 0.4838(2) 0.102(5) Uani 0.5 1 d . U P
F23 F 0.8238(15) 0.2434(15) 0.5093(2) 0.097(5) Uani 0.5 1 d . U P
O1 O 0.4776(6) 0.7910(5) 0.58369(9) 0.0678(19) Uani 1 1 d . U .
O2 O 0.3308(6) 0.8518(6) 0.62383(10) 0.086(2) Uani 1 1 d . U .
O3 O 0.5872(6) 0.4380(6) 0.68075(9) 0.080(2) Uani 1 1 d . U .
O4 O 0.8342(6) 0.2217(7) 0.69982(9) 0.093(3) Uani 1 1 d . U .
O5 O 0.9077(7) 0.1475(7) 0.67738(12) 0.093(3) Uani 1 1 d . U .
O6 O 0.9142(5) 0.2656(6) 0.61064(9) 0.0702(19) Uani 1 1 d . U .
O7 O 0.7678(5) 0.5380(5) 0.51433(9) 0.0680(19) Uani 1 1 d . U .
O8 O 0.5873(5) 0.6458(4) 0.54180(7) 0.0481(13) Uani 1 1 d . U .
N1 N 0.4457(5) 0.7403(5) 0.61966(9) 0.0495(16) Uani 1 1 d . U .
H1A H 0.483943 0.720231 0.610558 0.059 Uiso 1 1 calc R U .
N2 N 0.5178(6) 0.6310(7) 0.63761(10) 0.064(2) Uani 1 1 d . U .
N3 N 0.6007(6) 0.5162(7) 0.65241(10) 0.068(2) Uani 1 1 d . U .
H3A H 0.634601 0.520903 0.641760 0.081 Uiso 1 1 calc R U .
N4 N 0.8582(7) 0.2106(7) 0.68280(11) 0.070(2) Uani 1 1 d . U .
N5 N 0.8297(5) 0.3930(6) 0.60208(10) 0.0524(17) Uani 1 1 d . U .
H5 H 0.798513 0.440398 0.606872 0.063 Uiso 1 1 calc R U .
N6 N 0.7846(5) 0.4511(4) 0.57281(9) 0.0398(14) Uani 1 1 d . U .
N7 N 0.7193(6) 0.5184(5) 0.54570(10) 0.0535(18) Uani 1 1 d . U .
H7 H 0.672027 0.531621 0.553346 0.064 Uiso 1 1 calc R U .
C1 C 0.3903(7) 0.7095(8) 0.65312(14) 0.062(2) Uani 1 1 d . U .
H1 H 0.343863 0.756354 0.652528 0.074 Uiso 1 1 calc R U .
C2 C 0.4023(9) 0.6544(9) 0.66979(14) 0.076(3) Uani 1 1 d . U .
H2 H 0.362171 0.662270 0.680688 0.091 Uiso 1 1 calc R U .
C3 C 0.4728(9) 0.5880(7) 0.67048(12) 0.066(3) Uani 1 1 d . U .
H3 H 0.483454 0.550988 0.681745 0.080 Uiso 1 1 calc R U .
C4 C 0.5252(7) 0.5794(8) 0.65409(12) 0.060(2) Uani 1 1 d . U .
C6 C 0.4504(5) 0.6923(5) 0.63723(10) 0.0414(17) Uani 1 1 d . U .
C8 C 0.6260(8) 0.4504(7) 0.66509(12) 0.064(2) Uani 1 1 d . U .
C10 C 0.7089(7) 0.3920(7) 0.65952(11) 0.056(2) Uani 1 1 d . U .
C11 C 0.7453(7) 0.3348(7) 0.67316(11) 0.056(2) Uani 1 1 d . U .
H11 H 0.719717 0.331502 0.685933 0.068 Uiso 1 1 calc R U .
C12 C 0.8205(7) 0.2815(7) 0.66800(13) 0.058(2) Uani 1 1 d . U .
C13 C 0.8599(7) 0.2762(7) 0.64977(11) 0.055(2) Uani 1 1 d . U .
H13 H 0.910303 0.235702 0.647012 0.066 Uiso 1 1 calc R U .
C14 C 0.8211(6) 0.3340(7) 0.63551(12) 0.0527(19) Uani 1 1 d . U .
C15 C 0.7436(6) 0.3908(7) 0.64045(12) 0.0539(19) Uani 1 1 d . U .
H15 H 0.715170 0.428194 0.630699 0.065 Uiso 1 1 calc R U .
C23 C 0.9054(6) 0.3403(7) 0.57220(11) 0.051(2) Uani 1 1 d . U .
H23 H 0.947797 0.301469 0.578999 0.061 Uiso 1 1 calc R U .
C24 C 0.9048(8) 0.3457(8) 0.55097(13) 0.066(3) Uani 1 1 d . U .
H24 H 0.945794 0.308159 0.543487 0.080 Uiso 1 1 calc R U .
C25 C 0.8449(7) 0.4053(6) 0.54189(12) 0.052(2) Uani 1 1 d . U .
H25 H 0.842230 0.409297 0.528045 0.062 Uiso 1 1 calc R U .
C28 C 0.6405(14) 0.8384(10) 0.65333(17) 0.114(4) Uani 1 1 d . U .
H28 H 0.693483 0.805015 0.648947 0.137 Uiso 1 1 calc R U .
C29 C 0.6110(16) 0.8317(12) 0.67274(18) 0.125(5) Uani 1 1 d . U .
C30 C 0.5313(16) 0.8831(11) 0.67964(18) 0.120(4) Uani 1 1 d . U .
H30 H 0.511520 0.879274 0.692854 0.144 Uiso 1 1 calc R U .
C31 C 0.4887(14) 0.9337(11) 0.66732(19) 0.112(4) Uani 1 1 d . U .
C32 C 0.5142(11) 0.9416(9) 0.64795(16) 0.090(3) Uani 1 1 d . U .
H32 H 0.478415 0.980088 0.639552 0.108 Uiso 1 1 calc R U .
C33 C 0.5902(11) 0.8954(8) 0.64040(14) 0.085(4) Uani 1 1 d . U .
C34 C 0.6079(9) 0.8991(8) 0.61970(15) 0.078(3) Uani 1 1 d . U .
C35 C 0.6170(9) 0.8930(8) 0.60245(15) 0.070(3) Uani 1 1 d . U .
C36 C 0.5393(7) 0.8221(5) 0.55278(12) 0.0491(19) Uani 1 1 d . U .
C37 C 0.5459(7) 0.8365(5) 0.57224(12) 0.052(2) Uani 1 1 d . U .
C38 C 0.6159(8) 0.8838(6) 0.58154(13) 0.056(2) Uani 1 1 d . U .
C39 C 0.6871(7) 0.9190(7) 0.56979(14) 0.057(2) Uani 1 1 d . U .
H39 H 0.738821 0.947735 0.575958 0.068 Uiso 1 1 calc R U .
C40 C 0.6858(7) 0.9141(6) 0.54975(13) 0.053(2) Uani 1 1 d . U .
C41 C 0.6117(7) 0.8657(6) 0.54055(12) 0.0503(19) Uani 1 1 d . U .
C42 C 0.6088(7) 0.8619(5) 0.51976(11) 0.051(2) Uani 1 1 d . U .
H42 H 0.557442 0.832949 0.513516 0.061 Uiso 1 1 calc R U .
C43 C 0.6770(8) 0.8981(6) 0.50881(10) 0.059(2) Uani 1 1 d . U .
H43 H 0.673637 0.895258 0.494959 0.071 Uiso 1 1 calc R U .
C44 C 0.7537(8) 0.9405(7) 0.51799(14) 0.064(2) Uani 1 1 d . U .
H44 H 0.803118 0.964060 0.510225 0.077 Uiso 1 1 calc R U .
C45 C 0.7584(8) 0.9484(6) 0.53790(14) 0.063(2) Uani 1 1 d . U .
H45 H 0.810776 0.977157 0.543787 0.076 Uiso 1 1 calc R U .
C46 C 0.4108(8) 0.8487(9) 0.59357(12) 0.069(3) Uani 1 1 d . U .
H46A H 0.352119 0.849509 0.586011 0.083 Uiso 1 1 calc R U .
H46B H 0.434583 0.913118 0.594244 0.083 Uiso 1 1 calc R U .
C47 C 0.3913(7) 0.8133(8) 0.61426(15) 0.062(2) Uani 1 1 d . U .
C48 C 0.6406(6) 0.6287(5) 0.52467(11) 0.0419(17) Uani 1 1 d . U .
H48A H 0.668736 0.687821 0.520269 0.050 Uiso 1 1 calc R U .
H48B H 0.598573 0.606755 0.514193 0.050 Uiso 1 1 calc R U .
C49 C 0.7180(8) 0.5568(7) 0.52752(11) 0.058(2) Uani 1 1 d . U .
C51 C 0.4702(7) 0.7608(6) 0.54372(12) 0.0503(18) Uani 1 1 d . U .
C52 C 0.4968(6) 0.6720(6) 0.53813(10) 0.0476(18) Uani 1 1 d . U .
C53 C 0.4353(7) 0.6084(7) 0.53054(11) 0.055(2) Uani 1 1 d . U .
C54 C 0.3427(7) 0.6322(7) 0.52753(11) 0.055(2) Uani 1 1 d . U .
H54 H 0.300900 0.587530 0.522307 0.066 Uiso 1 1 calc R U .
C55 C 0.3098(7) 0.7232(7) 0.53225(11) 0.0531(19) Uani 1 1 d . U .
C56 C 0.3738(6) 0.7837(6) 0.54087(9) 0.0458(17) Uani 1 1 d . U .
C57 C 0.3423(7) 0.8764(7) 0.54622(13) 0.058(2) Uani 1 1 d . U .
H57 H 0.384247 0.920080 0.551710 0.070 Uiso 1 1 calc R U .
C58 C 0.2544(9) 0.8987(9) 0.54334(15) 0.075(3) Uani 1 1 d . U .
H58 H 0.234534 0.959157 0.547010 0.090 Uiso 1 1 calc R U .
C59 C 0.1889(8) 0.8385(9) 0.53520(15) 0.073(3) Uani 1 1 d . U .
H59 H 0.126490 0.857753 0.533265 0.087 Uiso 1 1 calc R U .
C60 C 0.2179(6) 0.7487(7) 0.52996(13) 0.055(2) Uani 1 1 d . U .
H60 H 0.174328 0.705584 0.524834 0.066 Uiso 1 1 calc R U .
C63 C 0.4669(7) 0.5129(6) 0.52657(10) 0.052(2) Uani 1 1 d . U .
C64 C 0.5017(7) 0.4366(7) 0.52489(13) 0.055(2) Uani 1 1 d . U .
C65 C 0.5392(7) 0.3476(5) 0.52314(11) 0.048(2) Uani 1 1 d . U .
C66 C 0.6245(9) 0.3307(7) 0.51303(12) 0.069(3) Uani 1 1 d . U .
H66 H 0.658794 0.381601 0.507919 0.083 Uiso 1 1 calc R U .
C67 C 0.6573(9) 0.2425(6) 0.51064(11) 0.061(2) Uani 1 1 d . U .
C68 C 0.6121(9) 0.1670(7) 0.51873(11) 0.065(2) Uani 1 1 d . U .
H68 H 0.636139 0.105807 0.517496 0.078 Uiso 1 1 calc R U .
C69 C 0.5278(9) 0.1848(7) 0.52899(11) 0.063(2) Uani 1 1 d . U .
C70 C 0.4919(8) 0.2718(6) 0.53150(12) 0.059(2) Uani 1 1 d . U .
H70 H 0.436303 0.280887 0.538733 0.071 Uiso 1 1 calc R U .
C71 C 0.4769(8) 0.1043(7) 0.53761(18) 0.070(3) Uani 1 1 d . U .
C74 C 0.7476(11) 0.2286(9) 0.49975(15) 0.085(3) Uani 1 1 d . U .
C81 C 0.7880(5) 0.4598(7) 0.55362(12) 0.0485(19) Uani 1 1 d . U .
C83 C 0.8431(7) 0.3929(6) 0.58171(12) 0.051(2) Uani 1 1 d . U .
C84 C 0.664(2) 0.780(2) 0.6848(3) 0.164(6) Uani 1 1 d . U .
C87 C 0.8595(7) 0.3278(8) 0.61541(12) 0.058(2) Uani 1 1 d . U .
C91 C 0.4030(15) 0.9876(17) 0.6748(2) 0.131(5) Uani 1 1 d . U .
C101 C 0.6716(10) 0.6203(10) 0.6008(2) 0.096(4) Uiso 1 1 d . U .
H10A H 0.659270 0.682162 0.606153 0.144 Uiso 1 1 calc R U .
H10B H 0.612787 0.590957 0.597036 0.144 Uiso 1 1 calc R U .
H10C H 0.711630 0.625900 0.589259 0.144 Uiso 1 1 calc R U .
O101 O 0.7173(5) 0.5641(5) 0.61533(10) 0.0674(18) Uiso 1 1 d . U .
H101 H 0.760043 0.594984 0.620594 0.101 Uiso 1 1 calc R U .
C102 C 0.8842(13) 0.5850(13) 0.6549(3) 0.117(5) Uiso 1 1 d . U .
O102 O 0.8804(13) 0.6117(12) 0.6350(3) 0.187(6) Uiso 1 1 d . U .

loop_
_atom_site_aniso_label
_atom_site_aniso_U_11
_atom_site_aniso_U_22
_atom_site_aniso_U_33
_atom_site_aniso_U_23
_atom_site_aniso_U_13
_atom_site_aniso_U_12
F1 0.258(15) 0.235(14) 0.154(10) 0.064(9) -0.097(10) -0.072(12)
F2 0.283(15) 0.200(13) 0.101(6) 0.036(7) -0.024(8) -0.053(11)
F3 0.239(16) 0.195(12) 0.157(10) 0.035(9) -0.036(9) 0.032(11)
F4 0.210(14) 0.212(12) 0.148(9) -0.007(9) 0.053(9) 0.021(10)
F5 0.213(12) 0.223(13) 0.211(12) -0.093(9) 0.096(10) -0.142(11)
F6 0.202(12) 0.210(13) 0.125(7) -0.078(7) 0.020(7) -0.044(9)
F7 0.095(5) 0.067(4) 0.117(5) 0.011(4) 0.024(4) 0.009(4)
F8 0.116(6) 0.052(3) 0.092(4) -0.003(3) 0.005(4) -0.013(4)
F9 0.118(6) 0.069(4) 0.087(4) 0.019(3) 0.000(4) -0.002(4)
F11 0.127(13) 0.120(11) 0.085(10) -0.042(9) 0.013(9) 0.003(13)
F12 0.143(14) 0.071(7) 0.079(9) -0.019(6) 0.039(9) 0.003(7)
F13 0.086(10) 0.146(15) 0.086(9) 0.042(10) 0.019(7) -0.010(10)
F21 0.132(14) 0.086(8) 0.106(12) -0.018(7) 0.068(10) -0.022(9)
F22 0.135(14) 0.118(10) 0.054(7) 0.004(7) 0.026(7) 0.022(11)
F23 0.110(9) 0.124(14) 0.055(7) -0.004(8) 0.020(6) -0.022(11)
O1 0.099(5) 0.060(4) 0.044(3) 0.014(3) 0.004(3) -0.009(4)
O2 0.090(6) 0.104(7) 0.063(4) 0.009(4) 0.018(4) 0.013(5)
O3 0.110(6) 0.091(6) 0.038(3) 0.008(3) 0.009(3) -0.008(5)
O4 0.095(6) 0.144(8) 0.040(3) 0.027(4) -0.029(3) -0.019(5)
O5 0.116(8) 0.090(6) 0.073(5) 0.029(4) -0.027(5) -0.001(5)
O6 0.069(5) 0.094(6) 0.048(3) 0.008(3) -0.012(3) 0.004(4)
O7 0.074(5) 0.081(5) 0.049(3) 0.010(3) 0.018(3) 0.005(4)
O8 0.076(4) 0.039(3) 0.029(2) 0.006(2) 0.002(2) -0.002(3)
N1 0.052(4) 0.065(4) 0.031(3) -0.010(3) 0.025(3) -0.018(3)
N2 0.066(5) 0.087(6) 0.040(3) -0.007(3) 0.010(3) -0.002(4)
N3 0.075(5) 0.092(6) 0.037(3) 0.013(4) 0.004(4) -0.009(4)
N4 0.082(6) 0.087(6) 0.042(4) 0.030(4) -0.038(4) -0.033(4)
N5 0.039(4) 0.069(5) 0.049(3) -0.016(3) 0.000(3) -0.007(3)
N6 0.052(4) 0.016(3) 0.051(3) -0.016(2) 0.007(3) -0.016(2)
N7 0.059(5) 0.055(4) 0.047(3) 0.000(3) 0.004(3) 0.005(3)
C1 0.051(5) 0.066(6) 0.068(5) 0.001(4) 0.011(4) -0.016(4)
C2 0.086(8) 0.097(8) 0.046(5) 0.001(5) 0.020(5) -0.019(6)
C3 0.104(8) 0.056(6) 0.039(4) 0.010(4) 0.017(5) -0.024(5)
C4 0.061(6) 0.082(7) 0.037(4) -0.005(4) -0.001(4) -0.013(4)
C6 0.040(4) 0.044(4) 0.040(3) -0.015(3) 0.022(3) -0.035(3)
C8 0.096(7) 0.058(6) 0.037(4) 0.000(4) 0.000(4) -0.015(5)
C10 0.070(5) 0.067(5) 0.030(3) -0.007(3) -0.029(3) -0.024(4)
C11 0.079(6) 0.061(5) 0.030(3) -0.005(3) -0.014(4) -0.030(4)
C12 0.060(5) 0.065(5) 0.049(4) 0.013(4) -0.025(4) -0.026(4)
C13 0.055(5) 0.076(6) 0.034(3) -0.002(4) -0.029(3) -0.031(4)
C14 0.050(4) 0.059(4) 0.049(3) 0.001(3) -0.021(3) -0.012(3)
C15 0.050(4) 0.065(4) 0.047(3) -0.003(3) -0.021(3) -0.020(3)
C23 0.039(4) 0.072(6) 0.042(4) 0.005(4) -0.014(3) 0.004(4)
C24 0.065(6) 0.085(7) 0.049(4) -0.013(5) -0.002(4) 0.010(5)
C25 0.074(6) 0.043(5) 0.037(4) 0.001(3) -0.008(4) 0.012(4)
C28 0.194(14) 0.087(9) 0.060(5) -0.023(6) -0.025(7) -0.025(8)
C29 0.218(15) 0.106(10) 0.052(6) -0.009(6) -0.035(7) -0.042(8)
C30 0.219(15) 0.094(10) 0.047(6) -0.003(6) 0.009(7) -0.062(8)
C31 0.174(11) 0.102(9) 0.061(6) -0.014(6) 0.011(7) -0.056(7)
C32 0.141(10) 0.074(7) 0.053(5) -0.017(5) -0.003(6) -0.049(6)
C33 0.156(11) 0.058(6) 0.042(4) -0.027(4) -0.007(5) -0.041(6)
C34 0.106(9) 0.067(7) 0.060(5) -0.010(5) -0.013(5) -0.023(6)
C35 0.086(8) 0.071(7) 0.054(4) -0.010(5) 0.004(5) -0.021(6)
C36 0.070(5) 0.024(4) 0.054(4) -0.017(3) 0.012(4) 0.000(3)
C37 0.095(6) 0.012(3) 0.050(4) -0.014(3) 0.007(4) -0.001(4)
C38 0.087(6) 0.030(4) 0.051(4) -0.020(3) 0.006(4) 0.003(4)
C39 0.047(5) 0.058(6) 0.065(5) -0.013(4) 0.006(4) -0.004(4)
C40 0.062(5) 0.039(4) 0.057(4) -0.003(4) 0.003(4) -0.010(4)
C41 0.059(5) 0.037(4) 0.055(4) 0.012(3) 0.017(4) 0.002(4)
C42 0.095(6) 0.011(3) 0.047(4) 0.004(3) -0.010(4) -0.011(3)
C43 0.125(8) 0.037(4) 0.016(3) 0.003(3) 0.004(4) 0.013(5)
C44 0.069(6) 0.063(6) 0.060(5) 0.003(4) 0.021(4) 0.014(5)
C45 0.082(7) 0.039(5) 0.068(5) -0.016(4) 0.005(5) -0.017(5)
C46 0.079(7) 0.095(8) 0.035(4) 0.002(4) -0.004(4) 0.009(6)
C47 0.055(6) 0.064(6) 0.066(5) -0.002(4) 0.003(4) -0.028(4)
C48 0.063(5) 0.023(3) 0.040(4) 0.004(3) 0.002(3) -0.010(3)
C49 0.087(6) 0.051(5) 0.035(4) 0.007(3) 0.008(4) -0.017(4)
C51 0.067(5) 0.043(4) 0.041(4) 0.014(3) 0.004(4) -0.001(3)
C52 0.056(4) 0.060(5) 0.027(3) 0.002(3) -0.030(3) -0.005(4)
C53 0.073(5) 0.059(5) 0.031(4) 0.005(3) 0.003(4) 0.003(4)
C54 0.073(5) 0.052(5) 0.039(4) 0.028(3) 0.001(4) -0.012(4)
C55 0.064(5) 0.057(5) 0.039(4) 0.018(4) 0.011(4) 0.002(4)
C56 0.057(4) 0.060(5) 0.020(3) 0.015(3) 0.017(3) -0.015(3)
C57 0.061(5) 0.058(5) 0.055(5) 0.017(4) 0.017(4) 0.016(4)
C58 0.098(8) 0.069(6) 0.058(6) 0.009(5) 0.006(5) 0.015(6)
C59 0.069(6) 0.079(7) 0.071(6) 0.019(5) 0.006(5) 0.016(5)
C60 0.035(4) 0.064(5) 0.065(5) 0.032(4) -0.004(4) -0.016(4)
C63 0.092(7) 0.043(4) 0.023(3) 0.013(3) 0.000(4) -0.016(4)
C64 0.072(5) 0.045(4) 0.050(4) 0.005(3) -0.003(4) -0.017(3)
C65 0.087(6) 0.018(3) 0.040(4) 0.001(3) -0.023(4) 0.000(3)
C66 0.115(8) 0.062(5) 0.030(4) -0.003(4) -0.002(4) -0.015(5)
C67 0.118(6) 0.040(4) 0.025(3) -0.011(3) -0.002(4) -0.010(4)
C68 0.112(7) 0.057(5) 0.026(4) -0.008(3) -0.014(4) 0.001(5)
C69 0.114(7) 0.051(4) 0.025(3) -0.003(3) -0.011(4) -0.018(5)
C70 0.095(7) 0.041(4) 0.042(4) -0.015(3) -0.022(4) -0.007(4)
C71 0.066(6) 0.036(4) 0.108(8) -0.001(4) -0.001(5) 0.023(4)
C74 0.130(8) 0.089(7) 0.036(4) -0.004(4) 0.007(5) 0.003(6)
C81 0.022(3) 0.076(6) 0.048(4) -0.003(4) -0.008(3) -0.018(3)
C83 0.053(5) 0.054(5) 0.046(4) -0.003(4) -0.004(4) 0.005(4)
C84 0.222(18) 0.199(19) 0.071(9) 0.008(9) -0.043(9) -0.025(11)
C87 0.051(5) 0.084(7) 0.041(4) 0.010(4) -0.023(4) -0.006(5)
C91 0.131(12) 0.176(16) 0.086(9) -0.021(8) 0.038(8) -0.069(8)

loop_
_atom_type_symbol
_atom_type_description
_atom_type_scat_dispersion_real
_atom_type_scat_dispersion_imag
_atom_type_scat_source
C C 0.0033 0.0016
;
International Tables for Crystallography
(Vol. C, Tables 4.2.6.8 and 6.1.1.4)
;
H H 0.0000 0.0000
;
International Tables for Crystallography
(Vol. C, Table 6.1.1.4)
;
F F 0.0171 0.0103
;
International Tables for Crystallography
(Vol. C, Tables 4.2.6.8 and 6.1.1.4)
;
N N 0.0061 0.0033
;
International Tables for Crystallography
(Vol. C, Tables 4.2.6.8 and 6.1.1.4)
;
O O 0.0106 0.0060
;
International Tables for Crystallography
(Vol. C, Tables 4.2.6.8 and 6.1.1.4)
;

loop_
_geom_angle_atom_site_label_1
_geom_angle_atom_site_label_2
_geom_angle_atom_site_label_3
_geom_angle
F21 F11 C74 73.9(18)
F21 F11 F22 129(2)
C74 F11 F22 57.7(12)
F22 F12 C74 66.6(16)
F22 F12 F23 113(2)
C74 F12 F23 53.0(11)
F23 F13 C74 71(2)
F23 F13 F21 118(3)
C74 F13 F21 54.7(13)
F11 F21 C74 65.3(18)
F11 F21 F13 111(2)
C74 F21 F13 50.8(12)
F12 F22 C74 70.4(15)
F12 F22 F11 124(2)
C74 F22 F11 58.1(12)
F13 F23 C74 72(2)
F13 F23 F12 125(3)
C74 F23 F12 54.7(12)
C37 O1 C46 117.1(7)
C52 O8 C48 114.0(6)
C47 N1 C6 130.3(7)
C47 N1 H1A 114.8
C6 N1 H1A 114.8
C6 N2 C4 116.3(8)
C8 N3 C4 127.6(9)
C8 N3 H3A 116.2
C4 N3 H3A 116.2
O5 N4 O4 123.6(9)
O5 N4 C12 120.2(9)
O4 N4 C12 116.2(11)
C87 N5 C83 127.8(8)
C87 N5 H5 116.1
C83 N5 H5 116.1
C81 N6 C83 119.3(7)
C49 N7 C81 127.2(8)
C49 N7 H7 116.4
C81 N7 H7 116.4
C2 C1 C6 116.9(10)
C2 C1 H1 121.6
C6 C1 H1 121.6
C3 C2 C1 120.4(9)
C3 C2 H2 119.8
C1 C2 H2 119.8
C4 C3 C2 116.0(9)
C4 C3 H3 122.0
C2 C3 H3 122.0
N2 C4 C3 126.5(11)
N2 C4 N3 110.1(8)
C3 C4 N3 123.4(9)
N2 C6 N1 112.8(6)
N2 C6 C1 123.8(9)
N1 C6 C1 123.3(9)
O3 C8 N3 123.3(11)
O3 C8 C10 120.1(9)
N3 C8 C10 116.6(8)
C11 C10 C15 119.9(10)
C11 C10 C8 118.2(8)
C15 C10 C8 121.7(8)
C10 C11 C12 118.0(9)
C10 C11 H11 121.0
C12 C11 H11 121.0
C11 C12 C13 126.2(9)
C11 C12 N4 118.7(9)
C13 C12 N4 114.6(10)
C12 C13 C14 115.9(10)
C12 C13 H13 122.1
C14 C13 H13 122.1
C13 C14 C15 119.2(9)
C13 C14 C87 117.5(9)
C15 C14 C87 123.1(8)
C10 C15 C14 120.6(8)
C10 C15 H15 119.7
C14 C15 H15 119.7
C83 C23 C24 116.8(8)
C83 C23 H23 121.6
C24 C23 H23 121.6
C25 C24 C23 119.4(9)
C25 C24 H24 120.3
C23 C24 H24 120.3
C24 C25 C81 117.6(8)
C24 C25 H25 121.2
C81 C25 H25 121.2
C29 C28 C33 118.8(18)
C29 C28 H28 120.6
C33 C28 H28 120.6
C84 C29 C28 116(2)
C84 C29 C30 122.3(17)
C28 C29 C30 121.1(16)
C31 C30 C29 117.4(14)
C31 C30 H30 121.3
C29 C30 H30 121.3
C30 C31 C32 123.7(19)
C30 C31 C91 117.0(15)
C32 C31 C91 119.2(17)
C31 C32 C33 122.0(15)
C31 C32 H32 119.0
C33 C32 H32 119.0
C32 C33 C28 117.0(12)
C32 C33 C34 119.3(13)
C28 C33 C34 123.4(14)
C35 C34 C33 172.6(12)
C34 C35 C38 173.0(13)
C37 C36 C51 123.8(8)
C37 C36 C41 116.3(8)
C51 C36 C41 119.7(7)
C36 C37 C38 125.8(9)
C36 C37 O1 115.1(8)
C38 C37 O1 118.8(7)
C37 C38 C39 116.8(8)
C37 C38 C35 121.0(9)
C39 C38 C35 122.1(9)
C40 C39 C38 123.0(9)
C40 C39 H39 118.5
C38 C39 H39 118.5
C39 C40 C45 123.0(9)
C39 C40 C41 118.6(8)
C45 C40 C41 118.2(8)
C40 C41 C42 118.9(8)
C40 C41 C36 119.1(8)
C42 C41 C36 122.0(9)
C43 C42 C41 121.5(9)
C43 C42 H42 119.3
C41 C42 H42 119.3
C42 C43 C44 119.5(7)
C42 C43 H43 120.2
C44 C43 H43 120.2
C45 C44 C43 121.2(9)
C45 C44 H44 119.4
C43 C44 H44 119.4
C44 C45 C40 120.5(10)
C44 C45 H45 119.8
C40 C45 H45 119.8
O1 C46 C47 111.4(9)
O1 C46 H46A 109.3
C47 C46 H46A 109.3
O1 C46 H46B 109.3
C47 C46 H46B 109.3
H46A C46 H46B 108.0
O2 C47 N1 127.8(9)
O2 C47 C46 118.4(10)
N1 C47 C46 113.8(9)
O8 C48 C49 113.8(6)
O8 C48 H48A 108.8
C49 C48 H48A 108.8
O8 C48 H48B 108.8
C49 C48 H48B 108.8
H48A C48 H48B 107.7
O7 C49 N7 126.5(10)
O7 C49 C48 119.8(8)
N7 C49 C48 113.6(8)
C52 C51 C56 116.1(8)
C52 C51 C36 118.9(8)
C56 C51 C36 124.9(8)
C53 C52 O8 119.6(8)
C53 C52 C51 122.7(9)
O8 C52 C51 117.5(7)
C52 C53 C54 120.6(9)
C52 C53 C63 119.5(9)
C54 C53 C63 119.8(9)
C53 C54 C55 120.6(9)
C53 C54 H54 119.7
C55 C54 H54 119.7
C60 C55 C56 120.9(9)
C60 C55 C54 122.3(10)
C56 C55 C54 116.6(9)
C55 C56 C51 123.3(9)
C55 C56 C57 118.1(9)
C51 C56 C57 118.5(8)
C58 C57 C56 119.0(11)
C58 C57 H57 120.5
C56 C57 H57 120.5
C57 C58 C59 123.7(12)
C57 C58 H58 118.1
C59 C58 H58 118.1
C58 C59 C60 118.2(11)
C58 C59 H59 120.9
C60 C59 H59 120.9
C55 C60 C59 120.0(10)
C55 C60 H60 120.0
C59 C60 H60 120.0
C64 C63 C53 172.0(10)
C63 C64 C65 178.3(11)
C64 C65 C70 119.3(10)
C64 C65 C66 122.0(8)
C70 C65 C66 118.7(8)
C67 C66 C65 120.9(10)
C67 C66 H66 119.6
C65 C66 H66 119.6
C66 C67 C68 121.4(11)
C66 C67 C74 118.7(10)
C68 C67 C74 119.9(10)
C67 C68 C69 117.2(10)
C67 C68 H68 121.4
C69 C68 H68 121.4
C70 C69 C68 123.3(10)
C70 C69 C71 118.4(10)
C68 C69 C71 118.2(9)
C69 C70 C65 118.5(10)
C69 C70 H70 120.8
C65 C70 H70 120.8
F7 C71 F8 107.2(10)
F7 C71 F9 107.1(10)
F8 C71 F9 102.7(7)
F7 C71 C69 115.5(8)
F8 C71 C69 111.1(9)
F9 C71 C69 112.3(10)
F22 C74 F23 109.5(18)
F22 C74 F11 64.2(13)
F23 C74 F11 128.7(18)
F22 C74 F13 136.3(17)
F23 C74 F13 37.1(11)
F11 C74 F13 110.3(18)
F22 C74 F12 43.0(11)
F23 C74 F12 72.3(16)
F11 C74 F12 104.0(15)
F13 C74 F12 108.3(18)
F22 C74 F21 103.4(13)
F23 C74 F21 106.1(18)
F11 C74 F21 40.8(11)
F13 C74 F21 74.4(17)
F12 C74 F21 135.1(13)
F22 C74 C67 111.0(14)
F23 C74 C67 117.2(11)
F11 C74 C67 111.7(16)
F13 C74 C67 110.9(12)
F12 C74 C67 111.4(12)
F21 C74 C67 108.7(13)
N6 C81 C25 122.9(8)
N6 C81 N7 114.4(7)
C25 C81 N7 122.0(7)
N6 C83 C23 123.6(8)
N6 C83 N5 111.4(8)
C23 C83 N5 125.0(8)
F1 C84 C29 120(2)
F1 C84 F3 104(3)
C29 C84 F3 119.9(17)
F1 C84 F2 100.2(14)
C29 C84 F2 112(2)
F3 C84 F2 96(2)
O6 C87 N5 121.2(8)
O6 C87 C14 121.7(8)
N5 C87 C14 117.1(9)
F6 C91 F5 106.8(14)
F6 C91 F4 108(2)
F5 C91 F4 106(2)
F6 C91 C31 112.2(18)
F5 C91 C31 107.7(19)
F4 C91 C31 115.9(13)
O101 C101 H10A 109.5
O101 C101 H10B 109.5
H10A C101 H10B 109.5
O101 C101 H10C 109.5
H10A C101 H10C 109.5
H10B C101 H10C 109.5
C101 O101 H101 109.5

loop_
_geom_bond_atom_site_label_1
_geom_bond_atom_site_label_2
_geom_bond_distance
F1 C84 1.33(3)
F2 C84 1.47(3)
F3 C84 1.34(3)
F4 C91 1.35(3)
F5 C91 1.318(19)
F6 C91 1.294(18)
F7 C71 1.325(13)
F8 C71 1.350(12)
F9 C71 1.375(13)
F11 F21 0.93(2)
F11 C74 1.29(2)
F11 F22 1.37(3)
F12 F22 0.96(2)
F12 C74 1.32(2)
F12 F23 1.54(3)
F13 F23 0.83(2)
F13 C74 1.30(2)
F13 F21 1.61(3)
F21 C74 1.37(2)
F22 C74 1.288(19)
F23 C74 1.30(2)
O1 C37 1.419(11)
O1 C46 1.439(13)
O2 C47 1.222(13)
O3 C8 1.222(11)
O4 N4 1.225(12)
O5 N4 1.213(13)
O6 C87 1.236(13)
O7 C49 1.184(11)
O8 C52 1.380(11)
O8 C48 1.423(9)
N1 C47 1.363(14)
N1 C6 1.388(11)
N1 H1A 0.8800
N2 C6 1.312(12)
N2 C4 1.354(13)
N3 C8 1.335(13)
N3 C4 1.423(14)
N3 H3A 0.8800
N4 C12 1.537(12)
N5 C87 1.378(12)
N5 C83 1.407(11)
N5 H5 0.8800
N6 C81 1.321(10)
N6 C83 1.335(11)
N7 C49 1.362(11)
N7 C81 1.408(11)
N7 H7 0.8800
C1 C2 1.401(15)
C1 C6 1.412(12)
C1 H1 0.9500
C2 C3 1.395(17)
C2 H2 0.9500
C3 C4 1.357(13)
C3 H3 0.9500
C8 C10 1.509(15)
C10 C11 1.351(13)
C10 C15 1.398(13)
C11 C12 1.372(15)
C11 H11 0.9500
C12 C13 1.373(13)
C13 C14 1.399(12)
C13 H13 0.9500
C14 C15 1.424(14)
C14 C87 1.486(13)
C15 H15 0.9500
C23 C83 1.342(13)
C23 C24 1.455(12)
C23 H23 0.9500
C24 C25 1.366(14)
C24 H24 0.9500
C25 C81 1.389(12)
C25 H25 0.9500
C28 C29 1.40(2)
C28 C33 1.41(2)
C28 H28 0.9500
C29 C84 1.36(3)
C29 C30 1.44(3)
C30 C31 1.27(2)
C30 H30 0.9500
C31 C32 1.381(17)
C31 C91 1.54(3)
C32 C33 1.38(2)
C32 H32 0.9500
C33 C34 1.440(15)
C34 C35 1.191(14)
C35 C38 1.437(13)
C36 C37 1.351(11)
C36 C51 1.468(13)
C36 C41 1.477(12)
C37 C38 1.372(13)
C38 C39 1.398(13)
C39 C40 1.373(13)
C39 H39 0.9500
C40 C45 1.412(14)
C40 C41 1.421(13)
C41 C42 1.425(12)
C42 C43 1.341(14)
C42 H42 0.9500
C43 C44 1.410(15)
C43 H43 0.9500
C44 C45 1.369(13)
C44 H44 0.9500
C45 H45 0.9500
C46 C47 1.530(13)
C46 H46A 0.9900
C46 H46B 0.9900
C48 C49 1.532(14)
C48 H48A 0.9900
C48 H48B 0.9900
C51 C52 1.387(12)
C51 C56 1.439(13)
C52 C53 1.375(13)
C53 C54 1.392(14)
C53 C63 1.474(13)
C54 C55 1.430(14)
C54 H54 0.9500
C55 C60 1.382(13)
C55 C56 1.399(13)
C56 C57 1.456(13)
C57 C58 1.320(16)
C57 H57 0.9500
C58 C59 1.396(17)
C58 H58 0.9500
C59 C60 1.405(15)
C59 H59 0.9500
C60 H60 0.9500
C63 C64 1.212(13)
C64 C65 1.396(13)
C65 C70 1.409(13)
C65 C66 1.431(15)
C66 C67 1.365(15)
C66 H66 0.9500
C67 C68 1.383(14)
C67 C74 1.511(18)
C68 C69 1.425(16)
C68 H68 0.9500
C69 C70 1.365(14)
C69 C71 1.493(15)
C70 H70 0.9500
C101 O101 1.442(15)
C101 H10A 0.9800
C101 H10B 0.9800
C101 H10C 0.9800
O101 H101 0.8400
C102 O102 1.41(2)

loop_
_geom_hbond_atom_site_label_D
_geom_hbond_atom_site_label_H
_geom_hbond_atom_site_label_A
_geom_hbond_distance_DA
_geom_hbond_distance_DH
_geom_hbond_distance_HA
_geom_hbond_angle_DHA
_geom_hbond_publ_flag
N1 H1A O1 2.607(9) 0.880(7) 2.104(6) 115.6(5) no
N7 H7 O8 2.657(10) 0.880(8) 2.190(6) 112.7(5) no

loop_
_geom_torsion_atom_site_label_1
_geom_torsion_atom_site_label_2
_geom_torsion_atom_site_label_3
_geom_torsion_atom_site_label_4
_geom_torsion
F22 F11 F21 C74 19(3)
C74 F11 F21 F13 -24(2)
F22 F11 F21 F13 -5(4)
F23 F13 F21 F11 -7(5)
C74 F13 F21 F11 28(2)
F23 F13 F21 C74 -35(3)
F23 F12 F22 C74 26.7(17)
C74 F12 F22 F11 -25(2)
F23 F12 F22 F11 2(3)
F21 F11 F22 F12 6(5)
C74 F11 F22 F12 27(2)
F21 F11 F22 C74 -22(3)
F21 F13 F23 C74 30(2)
C74 F13 F23 F12 -14(3)
F21 F13 F23 F12 15(5)
F22 F12 F23 F13 -14(4)
C74 F12 F23 F13 17(3)
F22 F12 F23 C74 -31(2)
C6 C1 C2 C3 1.9(16)
C1 C2 C3 C4 -1.8(17)
C6 N2 C4 C3 -3.3(15)
C6 N2 C4 N3 179.9(8)
C2 C3 C4 N2 2.6(17)
C2 C3 C4 N3 179.0(10)
C8 N3 C4 N2 -175.5(10)
C8 N3 C4 C3 7.5(17)
C4 N2 C6 N1 -178.1(8)
C4 N2 C6 C1 3.2(13)
C47 N1 C6 N2 -174.0(9)
C47 N1 C6 C1 4.7(13)
C2 C1 C6 N2 -2.7(13)
C2 C1 C6 N1 178.8(8)
C4 N3 C8 O3 -2.4(17)
C4 N3 C8 C10 179.4(9)
O3 C8 C10 C11 -8.3(14)
N3 C8 C10 C11 170.0(9)
O3 C8 C10 C15 167.0(9)
N3 C8 C10 C15 -14.8(13)
C15 C10 C11 C12 4.5(12)
C8 C10 C11 C12 179.8(8)
C10 C11 C12 C13 -4.2(14)
C10 C11 C12 N4 -175.3(7)
O5 N4 C12 C11 161.5(10)
O4 N4 C12 C11 -17.6(12)
O5 N4 C12 C13 -10.7(13)
O4 N4 C12 C13 170.2(8)
C11 C12 C13 C14 2.9(13)
N4 C12 C13 C14 174.4(7)
C12 C13 C14 C15 -2.1(12)
C12 C13 C14 C87 -177.8(8)
C11 C10 C15 C14 -4.0(12)
C8 C10 C15 C14 -179.2(8)
C13 C14 C15 C10 2.8(12)
C87 C14 C15 C10 178.3(8)
C83 C23 C24 C25 2.5(15)
C23 C24 C25 C81 1.3(15)
C33 C28 C29 C84 -176.9(17)
C33 C28 C29 C30 -1(2)
C84 C29 C30 C31 176.5(19)
C28 C29 C30 C31 1(2)
C29 C30 C31 C32 0(2)
C29 C30 C31 C91 179.4(14)
C30 C31 C32 C33 -1(2)
C91 C31 C32 C33 179.9(12)
C31 C32 C33 C28 0.7(17)
C31 C32 C33 C34 173.9(11)
C29 C28 C33 C32 0.2(19)
C29 C28 C33 C34 -172.7(12)
C51 C36 C37 C38 171.5(9)
C41 C36 C37 C38 -3.5(13)
C51 C36 C37 O1 -2.8(13)
C41 C36 C37 O1 -177.8(7)
C46 O1 C37 C36 -112.7(8)
C46 O1 C37 C38 72.6(11)
C36 C37 C38 C39 -0.8(14)
O1 C37 C38 C39 173.3(8)
C36 C37 C38 C35 -178.4(10)
O1 C37 C38 C35 -4.3(14)
C37 C38 C39 C40 4.9(14)
C35 C38 C39 C40 -177.5(10)
C38 C39 C40 C45 -179.0(9)
C38 C39 C40 C41 -4.2(14)
C39 C40 C41 C42 178.8(8)
C45 C40 C41 C42 -6.2(13)
C39 C40 C41 C36 -0.4(13)
C45 C40 C41 C36 174.6(8)
C37 C36 C41 C40 4.1(12)
C51 C36 C41 C40 -171.2(8)
C37 C36 C41 C42 -175.1(8)
C51 C36 C41 C42 9.7(13)
C40 C41 C42 C43 3.8(13)
C36 C41 C42 C43 -177.0(8)
C41 C42 C43 C44 0.5(13)
C42 C43 C44 C45 -2.4(15)
C43 C44 C45 C40 -0.1(15)
C39 C40 C45 C44 179.2(10)
C41 C40 C45 C44 4.4(14)
C37 O1 C46 C47 -139.0(9)
C6 N1 C47 O2 -2.7(16)
C6 N1 C47 C46 177.6(8)
O1 C46 C47 O2 -174.7(9)
O1 C46 C47 N1 5.0(12)
C52 O8 C48 C49 -150.9(7)
C81 N7 C49 O7 10.9(16)
C81 N7 C49 C48 -171.4(8)
O8 C48 C49 O7 -178.9(8)
O8 C48 C49 N7 3.1(11)
C37 C36 C51 C52 -99.9(10)
C41 C36 C51 C52 74.9(10)
C37 C36 C51 C56 77.1(11)
C41 C36 C51 C56 -108.1(9)
C48 O8 C52 C53 69.3(9)
C48 O8 C52 C51 -115.4(7)
C56 C51 C52 C53 -0.9(11)
C36 C51 C52 C53 176.3(7)
C56 C51 C52 O8 -176.0(6)
C36 C51 C52 O8 1.2(11)
O8 C52 C53 C54 177.1(7)
C51 C52 C53 C54 2.1(12)
O8 C52 C53 C63 0.5(11)
C51 C52 C53 C63 -174.6(7)
C52 C53 C54 C55 0.1(11)
C63 C53 C54 C55 176.8(7)
C53 C54 C55 C60 -178.3(8)
C53 C54 C55 C56 -3.4(10)
C60 C55 C56 C51 179.7(7)
C54 C55 C56 C51 4.6(10)
C60 C55 C56 C57 -3.8(10)
C54 C55 C56 C57 -178.8(6)
C52 C51 C56 C55 -2.6(10)
C36 C51 C56 C55 -179.7(7)
C52 C51 C56 C57 -179.2(7)
C36 C51 C56 C57 3.8(11)
C55 C56 C57 C58 2.1(11)
C51 C56 C57 C58 178.8(8)
C56 C57 C58 C59 -0.6(15)
C57 C58 C59 C60 0.7(16)
C56 C55 C60 C59 3.9(12)
C54 C55 C60 C59 178.7(8)
C58 C59 C60 C55 -2.3(14)
C64 C65 C66 C67 -176.6(8)
C70 C65 C66 C67 3.3(13)
C65 C66 C67 C68 -3.4(14)
C65 C66 C67 C74 179.7(9)
C66 C67 C68 C69 2.5(13)
C74 C67 C68 C69 179.3(9)
C67 C68 C69 C70 -1.6(13)
C67 C68 C69 C71 179.1(9)
C68 C69 C70 C65 1.6(12)
C71 C69 C70 C65 -179.1(8)
C64 C65 C70 C69 177.5(8)
C66 C65 C70 C69 -2.4(11)
C70 C69 C71 F7 9.7(14)
C68 C69 C71 F7 -171.0(9)
C70 C69 C71 F8 132.1(9)
C68 C69 C71 F8 -48.6(12)
C70 C69 C71 F9 -113.5(10)
C68 C69 C71 F9 65.8(11)
F12 F22 C74 F23 -32(2)
F11 F22 C74 F23 124.4(19)
F12 F22 C74 F11 -156(2)
F12 F22 C74 F13 -63(3)
F11 F22 C74 F13 93(3)
F11 F22 C74 F12 156(2)
F12 F22 C74 F21 -144(2)
F11 F22 C74 F21 11.7(19)
F12 F22 C74 C67 99.4(19)
F11 F22 C74 C67 -104.7(17)
F13 F23 C74 F22 -143(3)
F12 F23 C74 F22 22.0(13)
F13 F23 C74 F11 -71(3)
F12 F23 C74 F11 94(2)
F12 F23 C74 F13 165(3)
F13 F23 C74 F12 -165(3)
F13 F23 C74 F21 -32(3)
F12 F23 C74 F21 132.9(13)
F13 F23 C74 C67 89(3)
F12 F23 C74 C67 -105.5(14)
F21 F11 C74 F22 162(3)
F21 F11 C74 F23 67(3)
F22 F11 C74 F23 -95(2)
F21 F11 C74 F13 30(3)
F22 F11 C74 F13 -132.6(19)
F21 F11 C74 F12 146(2)
F22 F11 C74 F12 -16.6(17)
F22 F11 C74 F21 -162(3)
F21 F11 C74 C67 -94(2)
F22 F11 C74 C67 103.7(16)
F23 F13 C74 F22 54(4)
F21 F13 C74 F22 -93(2)
F21 F13 C74 F23 -148(3)
F23 F13 C74 F11 128(3)
F21 F13 C74 F11 -19.8(16)
F23 F13 C74 F12 15(3)
F21 F13 C74 F12 -133.0(14)
F23 F13 C74 F21 148(3)
F23 F13 C74 C67 -108(2)
F21 F13 C74 C67 104.5(14)
F23 F12 C74 F22 -149(2)
F22 F12 C74 F23 149(2)
F22 F12 C74 F11 22(2)
F23 F12 C74 F11 -126.6(19)
F22 F12 C74 F13 140(2)
F23 F12 C74 F13 -9.2(18)
F22 F12 C74 F21 54(3)
F23 F12 C74 F21 -95(3)
F22 F12 C74 C67 -98.2(18)
F23 F12 C74 C67 113.0(13)
F11 F21 C74 F22 -16(3)
F13 F21 C74 F22 134.8(18)
F11 F21 C74 F23 -131(3)
F13 F21 C74 F23 19.6(13)
F13 F21 C74 F11 151(3)
F11 F21 C74 F13 -151(3)
F11 F21 C74 F12 -51(4)
F13 F21 C74 F12 100(3)
F11 F21 C74 C67 102(2)
F13 F21 C74 C67 -107.2(12)
C66 C67 C74 F22 -47.1(18)
C68 C67 C74 F22 136.0(15)
C66 C67 C74 F23 79.7(17)
C68 C67 C74 F23 -97.3(16)
C66 C67 C74 F11 -116.6(16)
C68 C67 C74 F11 66.4(17)
C66 C67 C74 F13 119.9(16)
C68 C67 C74 F13 -57.1(18)
C66 C67 C74 F12 -0.8(17)
C68 C67 C74 F12 -177.7(12)
C66 C67 C74 F21 -160.1(14)
C68 C67 C74 F21 22.9(17)
C83 N6 C81 C25 5.5(12)
C83 N6 C81 N7 176.1(7)
C24 C25 C81 N6 -5.4(14)
C24 C25 C81 N7 -175.4(9)
C49 N7 C81 N6 163.9(8)
C49 N7 C81 C25 -25.3(14)
C81 N6 C83 C23 -1.3(13)
C81 N6 C83 N5 179.7(7)
C24 C23 C83 N6 -2.6(15)
C24 C23 C83 N5 176.3(9)
C87 N5 C83 N6 162.8(8)
C87 N5 C83 C23 -16.2(15)
C28 C29 C84 F1 92(3)
C30 C29 C84 F1 -84(3)
C28 C29 C84 F3 -40(3)
C30 C29 C84 F3 144(2)
C28 C29 C84 F2 -151.2(17)
C30 C29 C84 F2 33(3)
C83 N5 C87 O6 9.9(15)
C83 N5 C87 C14 -168.4(8)
C13 C14 C87 O6 9.9(13)
C15 C14 C87 O6 -165.6(9)
C13 C14 C87 N5 -171.8(8)
C15 C14 C87 N5 12.6(13)
C30 C31 C91 F6 43(2)
C32 C31 C91 F6 -137.7(16)
C30 C31 C91 F5 -74(2)
C32 C31 C91 F5 105.0(18)
C30 C31 C91 F4 167.4(16)
C32 C31 C91 F4 -13(2)
